data_1000135
loop_
_publ_author_name
'Le Bail, A'

_publ_section_title
;
Structure of Sr5 Zr3 F22 determined from an inversion twinned crystal
;
_journal_coden_ASTM EJSCE5
_journal_name_full
;
European Journal of Solid State Inorganic Chemistry
;
_journal_page_first 1211
_journal_page_last 1222
_journal_volume 33
_journal_year 1996
_chemical_formula_structural 'Sr5 Zr3 F22'
_chemical_formula_sum 'F22 Sr5 Zr3'
_chemical_name_systematic 'Pentastrontium trizirconium fluoride'
_space_group_IT_number 18
_symmetry_cell_setting orthorhombic
_symmetry_Int_Tables_number 18
_symmetry_space_group_name_Hall 'P 2 2ab'
_symmetry_space_group_name_H-M 'P 21 21 2'
_cell_angle_alpha 90
_cell_angle_beta 90
_cell_angle_gamma 90
_cell_formula_units_Z 2
_cell_length_a 7.655(1)
_cell_length_b 10.313(1)
_cell_length_c 10.255(1)
_cell_volume 809.6
_refine_ls_R_factor_all 0.036
_cod_database_code 1000135

loop_
_symmetry_equiv_pos_as_xyz
x,y,z
-x,-y,z
1/2+x,1/2-y,-z
1/2-x,1/2+y,-z

loop_
_atom_site_aniso_label
_atom_site_aniso_U_11
_atom_site_aniso_U_12
_atom_site_aniso_U_13
_atom_site_aniso_U_22
_atom_site_aniso_U_23
_atom_site_aniso_U_33
Sr1 0.0119(1) 0.0003(1) 0.0002(1) 0.0079(1) 0.0002(1) 0.0110(1)
Sr2 0.0078(2) -0.0008(2) 0. 0.0107(2) 0. 0.0140(2)
Sr3 0.0088(2) 0.0003(2) 0. 0.0083(2) 0. 0.0092(2)
Sr4 0.0094(2) -0.0004(2) 0. 0.0121(2) 0. 0.0132(2)
Zr1 0.0066(1) -0.0005(1) 0.0001(1) 0.0058(1) 0.0004(1) 0.0087(1)
Zr2 0.0065(2) -0.0005(2) 0. 0.0072(2) 0. 0.0063(2)
F1 0.0138(10) 0.0017(9) 0.0048(9) 0.0103(9) 0.0046(7) 0.0164(8)
F2 0.0122(9) 0.0010(9) -0.0027(8) 0.0137(10) -0.0002(8) 0.0145(9)
F3 0.0121(11) 0.0004(9) 0.0024(7) 0.0154(11) -0.0042(8) 0.0142(9)
F4 0.0176(10) -0.0009(8) -0.0058(8) 0.0076(10) 0.0013(8) 0.0226(10)
F5 0.0139(10) -0.0033(9) -0.0010(9) 0.0164(12) -0.011(1) 0.0261(13)
F6 0.0162(10) 0.0029(8) 0.0005(8) 0.0111(10) -0.0020(8) 0.0149(10)
F7 0.0173(11) -0.0005(10) 0.0041(8) 0.0161(12) 0.0062(9) 0.0165(11)
F8 0.0187(12) 0.0015(11) -0.0027(9) 0.0248(14) 0.0082(10) 0.0178(11)
F9 0.0122(10) -0.0031(88) 0.0002(7) 0.0126(10) 0.0049(8) 0.0159(9)
F10 0.0127(10) 0.001(1) 0.0016(9) 0.0131(10) 0.0059(8) 0.022(1)
F11 0.0129(10) 0.0010(9) 0.0005(7) 0.0147(11) 0.0066(8) 0.0167(10)

loop_
_atom_site_label
_atom_site_type_symbol
_atom_site_symmetry_multiplicity
_atom_site_Wyckoff_symbol
_atom_site_fract_x
_atom_site_fract_y
_atom_site_fract_z
_atom_site_occupancy
_atom_site_attached_hydrogens
_atom_site_calc_flag
Sr1 Sr2+ 4 c 0.73775(4) 0.20588(4) 0.25277(3) 1. 0 d
Sr2 Sr2+ 2 a 0. 0. 0.97633(5) 1. 0 d
Sr3 Sr2+ 2 a 0. 0. 0.53878(4) 1. 0 d
Sr4 Sr2+ 2 b 0. 0.5 0.06070(5) 1. 0 d
Zr1 Zr4+ 4 c 0.24693(4) 0.21174(3) 0.22536(3) 1. 0 d
Zr2 Zr4+ 2 b 0. 0.5 0.46166(4) 1. 0 d
F1 F1- 4 c 0.2596(3) 0.3457(2) 0.0748(2) 1. 0 d
F2 F1- 4 c 0.0131(3) 0.2017(3) 0.1246(2) 1. 0 d
F3 F1- 4 c 0.4722(3) 0.1582(3) 0.1250(2) 1. 0 d
F4 F1- 4 c 0.2174(3) 0.0174(2) 0.1672(2) 1. 0 d
F5 F1- 4 c 0.4344(3) 0.3420(3) 0.2932(3) 1. 0 d
F6 F1- 4 c 0.0902(3) 0.3891(2) 0.2936(2) 1. 0 d
F7 F1- 4 c 0.0688(3) 0.1512(3) 0.3645(2) 1. 0 d
F8 F1- 4 c 0.4110(3) 0.1098(3) 0.3703(3) 1. 0 d
F9 F1- 4 c 0.2110(3) 0.6076(2) 0.3994(2) 1. 0 d
F10 F1- 4 c 0.2383(3) 0.1125(2) 0.8857(2) 1. 0 d
F11 F1- 4 c 0.2120(3) 0.3935(3) 0.5273(2) 1. 0 d

loop_
_atom_type_symbol
_atom_type_oxidation_number
Sr2+ 2.000
Zr4+ 4.000
F1- -1.000
